data_1558225
loop_
_publ_author_name
'Ding, Xiaodan'
'Unruh, Daniel K.'
'Groeneman , Ryan'
'Hutchins, Kristin M.'

_publ_section_title
;
 Controlling thermal expansion within mixed cocrystals by tuning molecular
 motion capability
;
_journal_name_full 'Chemical Science'
_journal_paper_doi 10.1039/D0SC02795B
_journal_year 2020
_chemical_formula_sum 'C16.48 H14 N3.52 O2'
_chemical_formula_weight 293.34
_space_group_IT_number 2
_space_group_name_Hall '-P 1'
_space_group_name_H-M_alt 'P -1'
_symmetry_cell_setting triclinic
_symmetry_Int_Tables_number 2
_symmetry_space_group_name_Hall '-P 1'
_symmetry_space_group_name_H-M 'P -1'
_atom_sites_solution_hydrogens geom
_atom_sites_solution_primary dual
_atom_sites_solution_secondary difmap
_audit_creation_date 2019-11-07T15:23:35-00:00
_audit_creation_method 'WinGX routine CIF_UPDATE'
_audit_update_record
;
2020-04-08 deposited with the CCDC.	2020-06-05 downloaded from the CCDC.
;
_cell_angle_alpha 93.548(2)
_cell_angle_beta 106.805(2)
_cell_angle_gamma 113.770(3)
_cell_formula_units_Z 2
_cell_length_a 8.0515(2)
_cell_length_b 9.7483(3)
_cell_length_c 10.8766(3)
_cell_measurement_reflns_used 5689
_cell_measurement_temperature 250(2)
_cell_measurement_theta_max 74.26
_cell_measurement_theta_min 4.321
_cell_volume 732.23(4)
_computing_cell_refinement 'CrysAlisPro 1.171.40.63a (Rigaku OD, 2019)'
_computing_data_collection 'CrysAlisPro 1.171.40.63a (Rigaku OD, 2019)'
_computing_data_reduction 'CrysAlisPro 1.171.40.63a (Rigaku OD, 2019)'
_computing_structure_refinement 'SHELXL-2018/3 (Sheldrick, 2018)'
_computing_structure_solution 'SHELXT 2014/5 (Sheldrick, 2014)'
_diffrn_ambient_environment N~2~
_diffrn_ambient_temperature 250(2)
_diffrn_detector 'Hybrid Pixel Array Detector'
_diffrn_detector_area_resol_mean 10
_diffrn_detector_type HyPix
_diffrn_measured_fraction_theta_full 0.99
_diffrn_measured_fraction_theta_max 0.948
_diffrn_measurement_device 'four-circle diffractometer'
_diffrn_measurement_device_type 'XtaLAB Synergy, Dualflex, HyPix'
_diffrn_measurement_method '\w scans'
_diffrn_orient_matrix_type 'CrysAlisPro convention (1999,Acta A55,543-557)'
_diffrn_orient_matrix_UB_11 -0.0335656
_diffrn_orient_matrix_UB_12 -0.109487
_diffrn_orient_matrix_UB_13 0.0960896
_diffrn_orient_matrix_UB_21 -0.1932235
_diffrn_orient_matrix_UB_22 -0.1135621
_diffrn_orient_matrix_UB_23 -0.1046583
_diffrn_orient_matrix_UB_31 0.105402
_diffrn_orient_matrix_UB_32 -0.0789017
_diffrn_orient_matrix_UB_33 -0.0515011
_diffrn_radiation_monochromator mirror
_diffrn_radiation_probe x-ray
_diffrn_radiation_type CuK\a
_diffrn_radiation_wavelength 1.54178
_diffrn_reflns_av_R_equivalents 0.045
_diffrn_reflns_av_unetI/netI 0.0598
_diffrn_reflns_Laue_measured_fraction_full 0.99
_diffrn_reflns_Laue_measured_fraction_max 0.948
_diffrn_reflns_limit_h_max 10
_diffrn_reflns_limit_h_min -8
_diffrn_reflns_limit_k_max 11
_diffrn_reflns_limit_k_min -12
_diffrn_reflns_limit_l_max 11
_diffrn_reflns_limit_l_min -13
_diffrn_reflns_number 12763
_diffrn_reflns_point_group_measured_fraction_full 0.99
_diffrn_reflns_point_group_measured_fraction_max 0.948
_diffrn_reflns_theta_full 67.679
_diffrn_reflns_theta_max 77.35
_diffrn_reflns_theta_min 4.337
_diffrn_source 'micro-focus sealed X-ray tube'
_diffrn_source_type 'PhotonJet (Cu) X-ray Source'
_exptl_absorpt_coefficient_mu 0.74
_exptl_absorpt_correction_T_max 1
_exptl_absorpt_correction_T_min 0.74
_exptl_absorpt_correction_type gaussian
_exptl_absorpt_process_details
;
        CrysAlisPro 1.171.40.63a (Rigaku Oxford Diffraction, 2019)
Numerical absorption correction based on gaussian integration over
                        a multifaceted crystal model
        Empirical absorption correction using spherical harmonics,
 implemented in SCALE3 ABSPACK scaling algorithm.
;
_exptl_crystal_colour 'clear pale yellow'
_exptl_crystal_density_diffrn 1.33
_exptl_crystal_description plate
_exptl_crystal_F_000 307
_exptl_crystal_size_max 0.206
_exptl_crystal_size_mid 0.157
_exptl_crystal_size_min 0.026
_refine_diff_density_max 0.165
_refine_diff_density_min -0.17
_refine_diff_density_rms 0.039
_refine_ls_extinction_coef 0.0048(12)
_refine_ls_extinction_expression Fc^*^=kFc[1+0.001xFc^2^\l^3^/sin(2\q)]^-1/4^
_refine_ls_extinction_method 'SHELXL-2018/3 (Sheldrick 2018)'
_refine_ls_goodness_of_fit_ref 1.094
_refine_ls_hydrogen_treatment constr
_refine_ls_matrix_type full
_refine_ls_number_parameters 284
_refine_ls_number_reflns 2954
_refine_ls_number_restraints 507
_refine_ls_restrained_S_all 1.018
_refine_ls_R_factor_all 0.0562
_refine_ls_R_factor_gt 0.0458
_refine_ls_shift/su_max 0
_refine_ls_shift/su_mean 0
_refine_ls_structure_factor_coef Fsqd
_refine_ls_weighting_details 'w=1/[\s^2^(Fo^2^)+(0.0740P)^2^+0.0669P] where P=(Fo^2^+2Fc^2^)/3'
_refine_ls_weighting_scheme calc
_refine_ls_wR_factor_gt 0.132
_refine_ls_wR_factor_ref 0.1416
_reflns_Friedel_coverage 0
_reflns_number_gt 2388
_reflns_number_total 2954
_reflns_threshold_expression 'I > 2\s(I)'
_cod_data_source_file d0sc02795b3.cif
_cod_data_source_block A75_BA25_250
_cod_original_cell_volume 732.24(4)
_cod_database_code 1558225
_shelx_estimated_absorpt_t_min 0.863
_shelx_estimated_absorpt_t_max 0.981
_shelx_shelxl_version_number 2018/3

loop_
_symmetry_equiv_pos_as_xyz
'x, y, z'
'-x, -y, -z'

loop_
_atom_site_label
_atom_site_type_symbol
_atom_site_fract_x
_atom_site_fract_y
_atom_site_fract_z
_atom_site_U_iso_or_equiv
_atom_site_adp_type
_atom_site_occupancy
_atom_site_site_symmetry_order
_atom_site_calc_flag
_atom_site_refinement_flags_posn
_atom_site_refinement_flags_adp
_atom_site_refinement_flags_occupancy
_atom_site_disorder_assembly
_atom_site_disorder_group
O1 O 0.16648(15) 0.15534(13) 0.31181(10) 0.0590(3) Uani 1 1 d . . . . .
H1 H 0.197066 0.176747 0.392708 0.089 Uiso 1 1 calc R U . . .
O2 O 0.81979(17) 0.21785(15) 0.43492(12) 0.0692(4) Uani 1 1 d . . . . .
H2A H 0.823115 0.252961 0.507558 0.104 Uiso 1 1 calc R U . . .
N1 N 0.26116(19) 0.24786(16) -0.42113(13) 0.0579(4) Uani 1 1 d . . . . .
C1 C 0.3178(2) 0.15218(15) 0.28145(14) 0.0480(3) Uani 1 1 d . . . . .
C2 C 0.4925(2) 0.18444(16) 0.37808(14) 0.0492(3) Uani 1 1 d . . . . .
H2 H 0.507744 0.207803 0.466986 0.059 Uiso 1 1 calc R U . . .
C3 C 0.6447(2) 0.18224(17) 0.34353(15) 0.0522(4) Uani 1 1 d . . . . .
C4 C 0.6205(3) 0.14309(18) 0.21265(16) 0.0590(4) Uani 1 1 d . . . . .
H4 H 0.72131 0.138137 0.188542 0.071 Uiso 1 1 calc R U . . .
C5 C 0.4454(3) 0.11148(18) 0.11825(15) 0.0610(4) Uani 1 1 d . . . . .
H5 H 0.429255 0.086399 0.029373 0.073 Uiso 1 1 calc R U . . .
C6 C 0.2935(3) 0.11561(17) 0.15042(15) 0.0567(4) Uani 1 1 d . . . . .
H6 H 0.175734 0.093986 0.084584 0.068 Uiso 1 1 calc R U . . .
C7 C 0.3265(2) 0.3969(2) -0.37277(18) 0.0635(4) Uani 1 1 d . . . . .
H7 H 0.376775 0.467722 -0.422723 0.076 Uiso 1 1 calc R U . . .
C8 C 0.3242(3) 0.45226(19) -0.25428(18) 0.0629(4) Uani 1 1 d . . . . .
H8 H 0.372937 0.557974 -0.223424 0.075 Uiso 1 1 calc R U . . .
C9 C 0.2480(2) 0.34775(18) -0.18188(15) 0.0537(4) Uani 1 1 d D . . . .
C10 C 0.1832(2) 0.19393(18) -0.22923(15) 0.0558(4) Uani 1 1 d . . . . .
H10 H 0.133155 0.120759 -0.180975 0.067 Uiso 1 1 calc R U . . .
C11 C 0.1933(2) 0.14999(18) -0.34761(15) 0.0567(4) Uani 1 1 d . . . . .
H11 H 0.149918 0.045101 -0.378848 0.068 Uiso 1 1 calc R U . . .
N2A N 0.2116(8) 0.3769(5) -0.0579(4) 0.0475(10) Uani 0.665(12) 1 d D U P A 1
N3A N 0.2663(5) 0.5140(5) -0.0162(4) 0.0500(10) Uani 0.665(12) 1 d D U P A 1
C12A C 0.2322(10) 0.5541(6) 0.1008(5) 0.0426(9) Uani 0.665(12) 1 d . U P A 1
C13A C 0.2846(12) 0.7061(6) 0.1459(6) 0.0525(10) Uani 0.665(12) 1 d . U P A 1
H13A H 0.341476 0.782021 0.101894 0.063 Uiso 0.665(12) 1 calc R U P A 1
C14A C 0.2505(14) 0.7432(6) 0.2584(8) 0.0577(15) Uani 0.665(12) 1 d . U P A 1
H14A H 0.287159 0.846992 0.289103 0.069 Uiso 0.665(12) 1 calc R U P A 1
N4A N 0.1716(13) 0.6454(8) 0.3248(7) 0.0532(12) Uani 0.665(12) 1 d . U P A 1
C15A C 0.1206(11) 0.4999(8) 0.2789(6) 0.0523(10) Uani 0.665(12) 1 d . U P A 1
H15A H 0.06213 0.42713 0.324742 0.063 Uiso 0.665(12) 1 calc R U P A 1
C16A C 0.1470(8) 0.4476(5) 0.1687(6) 0.0482(11) Uani 0.665(12) 1 d . U P A 1
H16A H 0.108169 0.342798 0.14066 0.058 Uiso 0.665(12) 1 calc R U P A 1
C12B C 0.2090(18) 0.5169(12) 0.1206(10) 0.046(2) Uani 0.335(12) 1 d DG U P A 2
C13B C 0.283(2) 0.6755(12) 0.1464(12) 0.057(2) Uani 0.335(12) 1 d G U P A 2
H13B H 0.341473 0.732361 0.09133 0.068 Uiso 0.335(12) 1 calc R U P A 2
C14B C 0.269(3) 0.7502(11) 0.2537(15) 0.058(3) Uani 0.335(12) 1 d G U P A 2
H14B H 0.319113 0.857416 0.271141 0.069 Uiso 0.335(12) 1 calc R U P A 2
N4B N 0.182(3) 0.6661(16) 0.3351(13) 0.060(3) Uani 0.335(12) 1 d G U P A 2
C15B C 0.109(2) 0.5075(15) 0.3093(11) 0.055(2) Uani 0.335(12) 1 d G U P A 2
H15B H 0.049834 0.450721 0.364374 0.066 Uiso 0.335(12) 1 calc R U P A 2
C16B C 0.1220(17) 0.4329(10) 0.2020(11) 0.053(2) Uani 0.335(12) 1 d G U P A 2
H16B H 0.072192 0.325663 0.184564 0.064 Uiso 0.335(12) 1 calc R U P A 2
C17 C 0.231(2) 0.460(3) 0.0190(11) 0.052(3) Uani 0.239(16) 1 d D U P A 2
C18 C 0.257(2) 0.417(3) -0.0746(14) 0.054(3) Uani 0.239(16) 1 d D U P A 2
N2B N 0.287(4) 0.479(4) -0.066(3) 0.061(4) Uani 0.097(8) 1 d D U P A 3
N3B N 0.185(3) 0.397(3) -0.007(3) 0.054(5) Uani 0.097(8) 1 d D U P A 3

loop_
_atom_site_aniso_label
_atom_site_aniso_U_11
_atom_site_aniso_U_22
_atom_site_aniso_U_33
_atom_site_aniso_U_23
_atom_site_aniso_U_13
_atom_site_aniso_U_12
O1 0.0546(6) 0.0666(7) 0.0515(6) 0.0076(5) 0.0170(5) 0.0240(5)
O2 0.0616(7) 0.0863(9) 0.0608(7) 0.0005(6) 0.0185(6) 0.0373(6)
N1 0.0558(7) 0.0668(8) 0.0535(7) 0.0084(6) 0.0198(6) 0.0290(6)
C1 0.0567(8) 0.0375(7) 0.0472(8) 0.0064(5) 0.0183(6) 0.0183(6)
C2 0.0583(8) 0.0439(7) 0.0426(7) 0.0037(6) 0.0171(6) 0.0208(6)
C3 0.0587(8) 0.0454(7) 0.0516(8) 0.0041(6) 0.0182(7) 0.0233(7)
C4 0.0740(10) 0.0536(9) 0.0553(9) 0.0028(7) 0.0304(8) 0.0292(8)
C5 0.0827(11) 0.0529(9) 0.0457(8) 0.0022(6) 0.0245(8) 0.0275(8)
C6 0.0667(9) 0.0498(8) 0.0449(8) 0.0040(6) 0.0135(7) 0.0220(7)
C7 0.0610(9) 0.0597(10) 0.0689(11) 0.0192(8) 0.0236(8) 0.0240(8)
C8 0.0636(9) 0.0490(9) 0.0668(10) 0.0024(7) 0.0121(8) 0.0246(7)
C9 0.0509(8) 0.0594(9) 0.0487(8) 0.0018(7) 0.0087(7) 0.0294(7)
C10 0.0577(9) 0.0552(9) 0.0516(8) 0.0081(7) 0.0168(7) 0.0238(7)
C11 0.0598(9) 0.0520(8) 0.0555(9) 0.0031(7) 0.0181(7) 0.0241(7)
N2A 0.053(2) 0.0425(18) 0.0441(17) -0.0006(13) 0.0134(13) 0.0213(15)
N3A 0.0569(13) 0.0436(16) 0.0488(18) 0.0004(13) 0.0208(12) 0.0209(12)
C12A 0.0467(17) 0.038(2) 0.0420(17) 0.0090(15) 0.0136(12) 0.0188(16)
C13A 0.062(2) 0.0394(16) 0.0528(19) 0.0022(14) 0.0168(16) 0.0229(15)
C14A 0.060(3) 0.047(2) 0.059(3) -0.003(2) 0.016(2) 0.021(2)
N4A 0.052(2) 0.057(2) 0.0440(18) -0.0004(14) 0.0124(16) 0.0219(18)
C15A 0.0555(17) 0.0572(18) 0.043(3) 0.0139(17) 0.0187(17) 0.0222(14)
C16A 0.058(2) 0.0420(17) 0.046(2) 0.0082(14) 0.0183(16) 0.0230(16)
C12B 0.047(4) 0.050(5) 0.050(4) 0.023(3) 0.022(3) 0.025(4)
C13B 0.057(4) 0.056(5) 0.062(4) 0.023(3) 0.023(3) 0.026(4)
C14B 0.053(5) 0.052(5) 0.058(5) 0.015(4) 0.017(4) 0.013(4)
N4B 0.050(4) 0.060(4) 0.055(5) 0.009(3) 0.003(3) 0.019(3)
C15B 0.057(4) 0.064(4) 0.044(5) 0.017(3) 0.017(3) 0.025(3)
C16B 0.057(3) 0.061(3) 0.050(5) 0.026(3) 0.026(3) 0.026(2)
C17 0.049(5) 0.053(7) 0.051(4) 0.012(4) 0.019(4) 0.019(5)
C18 0.043(6) 0.052(8) 0.056(4) -0.004(5) 0.016(4) 0.015(6)
N2B 0.057(7) 0.055(8) 0.061(7) 0.000(6) 0.018(6) 0.020(7)
N3B 0.059(10) 0.046(10) 0.051(9) -0.012(8) 0.018(7) 0.021(8)

loop_
_atom_type_symbol
_atom_type_description
_atom_type_scat_dispersion_real
_atom_type_scat_dispersion_imag
_atom_type_scat_source
C C 0.0181 0.0091 'International Tables Vol C Tables 4.2.6.8 and 6.1.1.4'
H H 0 0 'International Tables Vol C Tables 4.2.6.8 and 6.1.1.4'
N N 0.0311 0.018 'International Tables Vol C Tables 4.2.6.8 and 6.1.1.4'
O O 0.0492 0.0322 'International Tables Vol C Tables 4.2.6.8 and 6.1.1.4'

loop_
_exptl_crystal_face_index_h
_exptl_crystal_face_index_k
_exptl_crystal_face_index_l
_exptl_crystal_face_perp_dist
-5 4 3 0.1092
4 -4 -4 0.116
-2 4 4 0.0741
0 5 -5 0.001
3 3 -3 0.045
4 -1 1 0.0687
0 -5 5 0.0227
-4 1 -1 0.0879
0 -4 -4 0.1248
3 -5 -4 0.107

loop_
_geom_angle_atom_site_label_1
_geom_angle_atom_site_label_2
_geom_angle_atom_site_label_3
_geom_angle
_geom_angle_site_symmetry_1
_geom_angle_site_symmetry_3
_geom_angle_publ_flag
C1 O1 H1 109.5 . . ?
C3 O2 H2A 109.5 . . ?
C11 N1 C7 117.00(14) . . ?
O1 C1 C6 118.14(14) . . ?
O1 C1 C2 121.64(13) . . ?
C6 C1 C2 120.22(14) . . ?
C1 C2 C3 120.12(13) . . ?
C1 C2 H2 119.9 . . ?
C3 C2 H2 119.9 . . ?
O2 C3 C4 118.13(14) . . ?
O2 C3 C2 121.88(13) . . ?
C4 C3 C2 119.99(15) . . ?
C5 C4 C3 118.84(15) . . ?
C5 C4 H4 120.6 . . ?
C3 C4 H4 120.6 . . ?
C6 C5 C4 122.04(14) . . ?
C6 C5 H5 119 . . ?
C4 C5 H5 119 . . ?
C5 C6 C1 118.76(15) . . ?
C5 C6 H6 120.6 . . ?
C1 C6 H6 120.6 . . ?
N1 C7 C8 123.72(16) . . ?
N1 C7 H7 118.1 . . ?
C8 C7 H7 118.1 . . ?
C7 C8 C9 117.97(15) . . ?
C7 C8 H8 121 . . ?
C9 C8 H8 121 . . ?
C18 C9 C10 130.8(12) . . ?
C18 C9 C8 110.2(12) . . ?
C10 C9 C8 119.02(15) . . ?
C10 C9 N2A 112.6(2) . . ?
C8 C9 N2A 128.3(2) . . ?
C10 C9 N2B 147.9(8) . . ?
C8 C9 N2B 93.0(8) . . ?
C11 C10 C9 118.74(15) . . ?
C11 C10 H10 120.6 . . ?
C9 C10 H10 120.6 . . ?
N1 C11 C10 123.52(15) . . ?
N1 C11 H11 118.2 . . ?
C10 C11 H11 118.2 . . ?
N3A N2A C9 112.9(6) . . ?
N2A N3A C12A 117.2(6) . . ?
C13A C12A C16A 118.5(3) . . ?
C13A C12A N3A 118.2(4) . . ?
C16A C12A N3A 123.3(4) . . ?
C12A C13A C14A 117.7(3) . . ?
C12A C13A H13A 121.2 . . ?
C14A C13A H13A 121.2 . . ?
N4A C14A C13A 125.1(3) . . ?
N4A C14A H14A 117.4 . . ?
C13A C14A H14A 117.4 . . ?
C14A N4A C15A 116.1(3) . . ?
N4A C15A C16A 124.6(4) . . ?
N4A C15A H15A 117.7 . . ?
C16A C15A H15A 117.7 . . ?
C15A C16A C12A 117.9(3) . . ?
C15A C16A H16A 121.1 . . ?
C12A C16A H16A 121.1 . . ?
C17 C12B C13B 114.7(11) . . ?
C17 C12B C16B 125.3(11) . . ?
C13B C12B C16B 120 . . ?
C12B C13B C14B 120 . . ?
C12B C13B H13B 120 . . ?
C14B C13B H13B 120 . . ?
N4B C14B C13B 120 . . ?
N4B C14B H14B 120 . . ?
C13B C14B H14B 120 . . ?
C14B N4B C15B 120 . . ?
N4B C15B C16B 120 . . ?
N4B C15B H15B 120 . . ?
C16B C15B H15B 120 . . ?
C15B C16B C12B 120 . . ?
C15B C16B H16B 120 . . ?
C12B C16B H16B 120 . . ?
C18 C17 C12B 176(3) . . ?
C17 C18 C9 167(3) . . ?
N3B N2B C9 99(3) . . ?

loop_
_geom_bond_atom_site_label_1
_geom_bond_atom_site_label_2
_geom_bond_distance
_geom_bond_site_symmetry_2
_geom_bond_publ_flag
O1 C1 1.3620(18) . ?
O1 H1 0.83 . ?
O2 C3 1.3593(19) . ?
O2 H2A 0.83 . ?
N1 C11 1.332(2) . ?
N1 C7 1.340(2) . ?
C1 C6 1.384(2) . ?
C1 C2 1.389(2) . ?
C2 C3 1.390(2) . ?
C2 H2 0.94 . ?
C3 C4 1.386(2) . ?
C4 C5 1.382(2) . ?
C4 H4 0.94 . ?
C5 C6 1.380(2) . ?
C5 H5 0.94 . ?
C6 H6 0.94 . ?
C7 C8 1.374(3) . ?
C7 H7 0.94 . ?
C8 C9 1.382(3) . ?
C8 H8 0.94 . ?
C9 C18 1.281(13) . ?
C9 C10 1.380(2) . ?
C9 N2A 1.495(6) . ?
C9 N2B 1.61(4) . ?
C10 C11 1.367(2) . ?
C10 H10 0.94 . ?
C11 H11 0.94 . ?
N2A N3A 1.233(6) . ?
N3A C12A 1.441(6) . ?
C12A C13A 1.379(5) . ?
C12A C16A 1.381(4) . ?
C13A C14A 1.386(5) . ?
C13A H13A 0.94 . ?
C14A N4A 1.302(5) . ?
C14A H14A 0.94 . ?
N4A C15A 1.324(5) . ?
C15A C16A 1.379(5) . ?
C15A H15A 0.94 . ?
C16A H16A 0.94 . ?
C12B C17 1.296(12) . ?
C12B C13B 1.39 . ?
C12B C16B 1.39 . ?
C13B C14B 1.39 . ?
C13B H13B 0.94 . ?
C14B N4B 1.39 . ?
C14B H14B 0.94 . ?
N4B C15B 1.39 . ?
C15B C16B 1.39 . ?
C15B H15B 0.94 . ?
C16B H16B 0.94 . ?
C17 C18 1.181(16) . ?
N2B N3B 1.25(2) . ?

loop_
_geom_hbond_atom_site_label_D
_geom_hbond_atom_site_label_H
_geom_hbond_atom_site_label_A
_geom_hbond_distance_DH
_geom_hbond_distance_HA
_geom_hbond_distance_DA
_geom_hbond_angle_DHA
_geom_hbond_site_symmetry_A
_geom_hbond_publ_flag
O1 H1 N1 0.83 1.94 2.7700(17) 173 1_556 yes
O2 H2A N4A 0.83 2 2.829(5) 174.4 2_666 yes
O2 H2A N4B 0.83 1.86 2.69(6) 176.5 2_666 yes
